data_9016107
loop_
_publ_author_name
'Wignacourt, J.'
'Mairesse, G.'
'Barbier, P.'

_publ_section_title
;
 Potassium pentachloroindate monohydrate, K2 (In Cl5, H2 O)
 _cod_database_code 1004034
;
_journal_name_full 'Crystal Structure Communications'
_journal_page_first 293
_journal_page_last 296
_journal_volume 5
_journal_year 1976
_chemical_formula_sum 'Cl5 In K2 O'
_space_group_IT_number 62
_symmetry_space_group_name_Hall '-P 2ac 2n'
_symmetry_space_group_name_H-M 'P n m a'
_cell_angle_alpha 90
_cell_angle_beta 90
_cell_angle_gamma 90
_cell_length_a 13.905
_cell_length_b 9.952
_cell_length_c 7.185
_cell_formula_units_Z 4
_cell_volume 994.279
_database_code_amcsd 0012332
_exptl_crystal_density_diffrn 2.580
_cod_duplicate_entry 1004034
_cod_original_formula_sum 'In Cl5 O K2'
_cod_database_code 9016107
_amcsd_formula_title 'Cl5 H2 In K2 O'

loop_
_space_group_symop_operation_xyz
x,y,z
x,1/2-y,z
-x,1/2+y,-z
1/2-x,1/2+y,1/2+z
1/2+x,1/2-y,1/2-z
1/2+x,y,1/2-z
1/2-x,-y,1/2+z
-x,-y,-z

loop_
_atom_site_label
_atom_site_fract_x
_atom_site_fract_y
_atom_site_fract_z
_atom_site_attached_hydrogens
In1 0.11301 0.25000 0.81282 0
Cl1 0.21698 0.25000 0.09029 0
Cl2 0.25518 0.25000 0.60589 0
Cl3 0.00191 0.25000 0.54183 0
Cl4 0.10483 0.00049 0.81624 0
O1 -0.01314 0.25000 0.00309 2
K1 0.35250 0.00032 0.85743 0

loop_
_cod_related_entry_id
_cod_related_entry_database
_cod_related_entry_code
1 AMCSD 0012332
